data_7216382
loop_
_publ_author_name
'Yuan, Wei-Guan'
'Xiong, Fang'
'Zhang, Hong-Ling'
'Tang, Wei'
'Zhang, Shu-Fang'
'He, Zhan'
'Jing, Lin-Hai'
'Qin, Da-Bin'

_publ_section_title
;
 Syntheses, structures and luminescent properties of six divalent metal
 terephthalate coordination polymers based on three new flexible
 bis(imidazole) ligands
;
_journal_issue 33
_journal_name_full CrystEngComm
_journal_page_first 7701
_journal_paper_doi 10.1039/C4CE00635F
_journal_volume 16
_journal_year 2014
_chemical_formula_sum 'C42 H46 Co N6 O10'
_chemical_formula_weight 853.78
_chemical_name_systematic
; 
 ? 
;
_space_group_IT_number 14
_symmetry_cell_setting monoclinic
_symmetry_space_group_name_Hall '-P 2ybc'
_symmetry_space_group_name_H-M 'P 1 21/c 1'
_atom_sites_solution_hydrogens geom
_atom_sites_solution_primary direct
_atom_sites_solution_secondary difmap
_audit_creation_method SHELXL-97
_cell_angle_alpha 90.00
_cell_angle_beta 126.80(3)
_cell_angle_gamma 90.00
_cell_formula_units_Z 2
_cell_length_a 12.937(8)
_cell_length_b 11.150(7)
_cell_length_c 17.445(8)
_cell_measurement_reflns_used 2015
_cell_measurement_temperature 293(2)
_cell_measurement_theta_max 27.15
_cell_measurement_theta_min 2.43
_cell_volume 2015(2)
_computing_cell_refinement 'Bruker SAINT'
_computing_data_collection 'Bruker APEX2'
_computing_data_reduction 'Bruker SAINT'
_computing_molecular_graphics 'Bruker SHELXTL'
_computing_publication_material 'Bruker SHELXTL'
_computing_structure_refinement 'SHELXL-97 (Sheldrick, 2008)'
_computing_structure_solution 'SHELXS-97 (Sheldrick, 2008)'
_diffrn_ambient_temperature 293(2)
_diffrn_measured_fraction_theta_full 0.991
_diffrn_measured_fraction_theta_max 0.991
_diffrn_measurement_device_type 'Bruker APEX-II CCD'
_diffrn_measurement_method '\f and \w scans'
_diffrn_radiation_monochromator graphite
_diffrn_radiation_source 'fine-focus sealed tube'
_diffrn_radiation_type MoK\a
_diffrn_radiation_wavelength 0.71073
_diffrn_reflns_av_R_equivalents 0.0588
_diffrn_reflns_av_sigmaI/netI 0.0803
_diffrn_reflns_limit_h_max 15
_diffrn_reflns_limit_h_min -15
_diffrn_reflns_limit_k_max 9
_diffrn_reflns_limit_k_min -13
_diffrn_reflns_limit_l_max 21
_diffrn_reflns_limit_l_min -21
_diffrn_reflns_number 10677
_diffrn_reflns_theta_full 26.00
_diffrn_reflns_theta_max 26.00
_diffrn_reflns_theta_min 2.35
_exptl_absorpt_coefficient_mu 0.493
_exptl_absorpt_correction_T_max 0.9298
_exptl_absorpt_correction_T_min 0.9165
_exptl_absorpt_correction_type multi-scan
_exptl_absorpt_process_details SADABS
_exptl_crystal_colour yellow
_exptl_crystal_density_diffrn 1.407
_exptl_crystal_density_method 'not measured'
_exptl_crystal_description block
_exptl_crystal_F_000 894
_exptl_crystal_size_max 0.18
_exptl_crystal_size_mid 0.17
_exptl_crystal_size_min 0.15
_refine_diff_density_max 0.767
_refine_diff_density_min -0.507
_refine_diff_density_rms 0.061
_refine_ls_extinction_method none
_refine_ls_goodness_of_fit_ref 1.010
_refine_ls_hydrogen_treatment mixed
_refine_ls_matrix_type full
_refine_ls_number_parameters 274
_refine_ls_number_reflns 3922
_refine_ls_number_restraints 0
_refine_ls_restrained_S_all 1.010
_refine_ls_R_factor_all 0.1122
_refine_ls_R_factor_gt 0.0694
_refine_ls_shift/su_max 0.000
_refine_ls_shift/su_mean 0.000
_refine_ls_structure_factor_coef Fsqd
_refine_ls_weighting_details 'calc w=1/[\s^2^(Fo^2^)+(0.0010P)^2^+4.8000P] where P=(Fo^2^+2Fc^2^)/3'
_refine_ls_weighting_scheme calc
_refine_ls_wR_factor_gt 0.1086
_refine_ls_wR_factor_ref 0.1213
_reflns_number_gt 2533
_reflns_number_total 3922
_reflns_threshold_expression >2sigma(I)
_cod_data_source_file c4ce00635f2.cif
_cod_data_source_block CCDC
_cod_depositor_comments
;
The following automatic conversions were performed:

'_symmetry_cell_setting' value 'Monoclinic' changed to 'monoclinic'
according to
/usr/data/users/saulius/crontab/automatic-downloads/rss-feeds/RSC/lib/dictionaries/cif_core.dic
dictionary named 'cif_core.dic' version 2.4.2 from
2011-04-26.

'_exptl_absorpt_correction_type' value 'Multi-scan'
changed to 'multi-scan' according to
/usr/data/users/saulius/crontab/automatic-downloads/rss-feeds/RSC/lib/dictionaries/cif_core.dic
dictionary named 'cif_core.dic' version 2.4.2 from 2011-04-26.

Automatic conversion script
Id: cif_fix_values 2281 2013-09-26 08:29:07Z andrius 

 Adding full bibliography for 7216382--7216387.cif.
;
_cod_original_sg_symbol_H-M 'P2(1)/c  '
_cod_database_code 7216382

loop_
_symmetry_equiv_pos_as_xyz
'x, y, z'
'-x, y+1/2, -z+1/2'
'-x, -y, -z'
'x, -y-1/2, z-1/2'

loop_
_atom_site_label
_atom_site_type_symbol
_atom_site_fract_x
_atom_site_fract_y
_atom_site_fract_z
_atom_site_U_iso_or_equiv
_atom_site_adp_type
_atom_site_occupancy
_atom_site_symmetry_multiplicity
_atom_site_calc_flag
_atom_site_refinement_flags
Co1 Co 0.0000 1.0000 1.0000 0.0335(2) Uani 1 2 d S
O1 O 0.2344(3) 0.5960(2) 0.8656(2) 0.0571(9) Uani 1 1 d .
O2 O 0.0292(3) 1.1788(2) 0.9801(2) 0.0420(7) Uani 1 1 d .
O3 O -0.1674(3) 1.2345(2) 0.8567(2) 0.0546(8) Uani 1 1 d .
O1W O 0.1944(3) 0.9939(3) 1.1199(2) 0.0493(8) Uani 1 1 d .
H1WA H 0.2090 0.9303 1.1483 0.074 Uiso 1 1 d R
N1 N 0.0553(3) 0.9283(3) 0.9164(2) 0.0377(8) Uani 1 1 d .
N2 N 0.0611(3) 0.7976(3) 0.8235(2) 0.0357(8) Uani 1 1 d .
C1 C 0.0039(4) 0.8326(3) 0.8635(3) 0.0387(10) Uani 1 1 d .
H1 H -0.0657 0.7923 0.8543 0.046 Uiso 1 1 calc R
C2 C 0.1538(4) 0.9592(3) 0.9113(3) 0.0341(9) Uani 1 1 d .
C3 C 0.2410(4) 1.0528(3) 0.9536(3) 0.0451(11) Uani 1 1 d .
H3 H 0.2394 1.1077 0.9930 0.054 Uiso 1 1 calc R
C4 C 0.3293(5) 1.0615(4) 0.9354(3) 0.0552(12) Uani 1 1 d .
H4 H 0.3890 1.1237 0.9630 0.066 Uiso 1 1 calc R
C5 C 0.3326(5) 0.9800(4) 0.8768(4) 0.0589(13) Uani 1 1 d .
H5 H 0.3950 0.9887 0.8665 0.071 Uiso 1 1 calc R
C6 C 0.2468(4) 0.8874(4) 0.8337(3) 0.0467(11) Uani 1 1 d .
H6 H 0.2479 0.8336 0.7935 0.056 Uiso 1 1 calc R
C7 C 0.1589(4) 0.8782(3) 0.8531(3) 0.0344(9) Uani 1 1 d .
C8 C 0.0306(4) 0.6878(3) 0.7684(3) 0.0470(11) Uani 1 1 d .
H8A H 0.0502 0.6991 0.7232 0.056 Uiso 1 1 calc R
H8B H -0.0611 0.6716 0.7322 0.056 Uiso 1 1 calc R
C9 C 0.1047(4) 0.5822(3) 0.8308(3) 0.0503(12) Uani 1 1 d .
H9A H 0.0990 0.5785 0.8837 0.060 Uiso 1 1 calc R
H9B H 0.0695 0.5085 0.7942 0.060 Uiso 1 1 calc R
C10 C 0.3233(5) 0.5178(4) 0.9335(4) 0.0539(12) Uani 1 1 d .
C11 C 0.4502(4) 0.5368(3) 0.9632(4) 0.0525(13) Uani 1 1 d .
C12 C 0.4806(5) 0.6258(4) 0.9227(4) 0.0660(15) Uani 1 1 d .
H12 H 0.4157 0.6735 0.8733 0.079 Uiso 1 1 calc R
C13 C 0.6041(5) 0.6420(4) 0.9557(4) 0.0735(17) Uani 1 1 d .
H13 H 0.6230 0.7025 0.9292 0.088 Uiso 1 1 calc R
C14 C 0.2957(5) 0.4287(4) 0.9720(4) 0.0654(15) Uani 1 1 d .
H14 H 0.2112 0.4153 0.9503 0.078 Uiso 1 1 calc R
C15 C 0.0903(4) 1.4114(3) 1.0505(3) 0.0403(10) Uani 1 1 d .
H15 H 0.1518 1.3517 1.0852 0.048 Uiso 1 1 calc R
C16 C -0.0259(4) 1.3830(3) 0.9662(3) 0.0350(10) Uani 1 1 d .
C17 C -0.1172(4) 1.4724(3) 0.9155(3) 0.0415(10) Uani 1 1 d .
H17 H -0.1967 1.4541 0.8584 0.050 Uiso 1 1 calc R
C18 C -0.0578(5) 1.2550(3) 0.9307(3) 0.0375(10) Uani 1 1 d .
O4 O 0.7053(5) 0.8202(5) 0.7563(5) 0.152(2) Uani 1 1 d .
N3 N 0.4948(5) 0.7852(4) 0.6729(3) 0.0737(13) Uani 1 1 d .
C19 C 0.3830(6) 0.7321(6) 0.5873(5) 0.102(2) Uani 1 1 d .
H19A H 0.4029 0.7125 0.5438 0.154 Uiso 1 1 calc R
H19B H 0.3125 0.7880 0.5573 0.154 Uiso 1 1 calc R
H19C H 0.3592 0.6605 0.6038 0.154 Uiso 1 1 calc R
C20 C 0.4891(9) 0.8638(8) 0.7398(7) 0.170(4) Uani 1 1 d .
H20A H 0.5751 0.8789 0.7962 0.254 Uiso 1 1 calc R
H20B H 0.4401 0.8245 0.7574 0.254 Uiso 1 1 calc R
H20C H 0.4485 0.9385 0.7088 0.254 Uiso 1 1 calc R
C21 C 0.6060(8) 0.7822(6) 0.6896(5) 0.109(3) Uani 1 1 d .
H21 H 0.6085 0.7453 0.6429 0.130 Uiso 1 1 calc R
H1WB H 0.216(7) 1.034(6) 1.160(5) 0.13(3) Uiso 1 1 d .

loop_
_atom_site_aniso_label
_atom_site_aniso_U_11
_atom_site_aniso_U_22
_atom_site_aniso_U_33
_atom_site_aniso_U_23
_atom_site_aniso_U_13
_atom_site_aniso_U_12
Co1 0.0368(5) 0.0208(3) 0.0459(5) -0.0040(3) 0.0264(4) -0.0004(3)
O1 0.042(2) 0.0467(17) 0.087(3) 0.0080(16) 0.041(2) 0.0047(14)
O2 0.0454(19) 0.0223(13) 0.061(2) -0.0009(12) 0.0334(18) 0.0018(12)
O3 0.065(2) 0.0319(15) 0.047(2) -0.0011(13) 0.023(2) -0.0042(14)
O1W 0.043(2) 0.0358(15) 0.053(2) -0.0005(15) 0.0195(18) 0.0001(14)
N1 0.039(2) 0.0320(17) 0.046(2) -0.0033(14) 0.028(2) -0.0012(14)
N2 0.031(2) 0.0348(16) 0.038(2) -0.0054(14) 0.0190(19) 0.0007(14)
C1 0.035(3) 0.034(2) 0.050(3) -0.0050(18) 0.027(3) -0.0011(17)
C2 0.030(3) 0.0320(18) 0.036(2) 0.0028(16) 0.017(2) 0.0021(16)
C3 0.049(3) 0.038(2) 0.050(3) -0.0052(19) 0.031(3) -0.005(2)
C4 0.047(3) 0.056(3) 0.059(3) -0.007(2) 0.030(3) -0.018(2)
C5 0.046(3) 0.075(3) 0.065(3) -0.006(3) 0.038(3) -0.012(2)
C6 0.045(3) 0.054(3) 0.046(3) -0.003(2) 0.029(3) 0.002(2)
C7 0.029(3) 0.036(2) 0.033(2) 0.0006(16) 0.016(2) 0.0030(17)
C8 0.040(3) 0.048(2) 0.048(3) -0.018(2) 0.025(3) -0.007(2)
C9 0.043(3) 0.037(2) 0.070(3) -0.015(2) 0.033(3) -0.0062(19)
C10 0.048(3) 0.038(2) 0.083(4) 0.001(2) 0.044(3) 0.005(2)
C11 0.047(3) 0.038(2) 0.085(4) 0.006(2) 0.046(3) 0.0045(18)
C12 0.053(4) 0.050(3) 0.104(5) 0.019(3) 0.052(4) 0.008(2)
C13 0.063(4) 0.051(3) 0.123(5) 0.023(3) 0.065(4) 0.004(3)
C14 0.049(4) 0.047(3) 0.111(5) 0.007(3) 0.054(4) 0.003(2)
C15 0.040(3) 0.0253(17) 0.054(3) 0.0051(18) 0.028(3) 0.0054(17)
C16 0.043(3) 0.0227(17) 0.046(3) -0.0007(15) 0.031(3) -0.0017(16)
C17 0.039(3) 0.032(2) 0.043(3) -0.0005(16) 0.019(3) -0.0011(17)
C18 0.052(3) 0.0272(19) 0.046(3) -0.0020(18) 0.036(3) -0.0037(19)
O4 0.084(4) 0.133(4) 0.176(6) -0.082(4) 0.044(4) -0.011(3)
N3 0.040(3) 0.100(4) 0.070(3) -0.005(3) 0.028(3) -0.006(2)
C19 0.068(5) 0.125(5) 0.091(5) -0.030(4) 0.036(5) -0.042(4)
C20 0.175(9) 0.215(10) 0.221(10) 0.050(8) 0.173(9) 0.065(7)
C21 0.078(6) 0.112(5) 0.107(6) -0.070(5) 0.040(5) -0.025(4)

loop_
_atom_type_symbol
_atom_type_description
_atom_type_scat_dispersion_real
_atom_type_scat_dispersion_imag
_atom_type_scat_source
C C 0.0033 0.0016 'International Tables Vol C Tables 4.2.6.8 and 6.1.1.4'
H H 0.0000 0.0000 'International Tables Vol C Tables 4.2.6.8 and 6.1.1.4'
N N 0.0061 0.0033 'International Tables Vol C Tables 4.2.6.8 and 6.1.1.4'
O O 0.0106 0.0060 'International Tables Vol C Tables 4.2.6.8 and 6.1.1.4'
Co Co 0.3494 0.9721 'International Tables Vol C Tables 4.2.6.8 and 6.1.1.4'

loop_
_geom_angle_atom_site_label_1
_geom_angle_atom_site_label_2
_geom_angle_atom_site_label_3
_geom_angle
_geom_angle_site_symmetry_1
_geom_angle_site_symmetry_3
O2 Co1 O2 180.00 3_577 .
O2 Co1 O1W 88.19(12) 3_577 3_577
O2 Co1 O1W 91.81(12) . 3_577
O2 Co1 O1W 91.81(12) 3_577 .
O2 Co1 O1W 88.19(12) . .
O1W Co1 O1W 180.00 3_577 .
O2 Co1 N1 94.37(11) 3_577 3_577
O2 Co1 N1 85.63(11) . 3_577
O1W Co1 N1 88.63(14) 3_577 3_577
O1W Co1 N1 91.37(14) . 3_577
O2 Co1 N1 85.63(11) 3_577 .
O2 Co1 N1 94.37(11) . .
O1W Co1 N1 91.37(14) 3_577 .
O1W Co1 N1 88.63(14) . .
N1 Co1 N1 180.00 3_577 .
C10 O1 C9 118.1(3) . .
C18 O2 Co1 125.6(3) . .
Co1 O1W H1WA 109.6 . .
Co1 O1W H1WB 118(6) . .
H1WA O1W H1WB 97.7 . .
C1 N1 C2 105.0(3) . .
C1 N1 Co1 123.7(3) . .
C2 N1 Co1 131.0(3) . .
C1 N2 C7 106.5(3) . .
C1 N2 C8 124.8(3) . .
C7 N2 C8 128.4(3) . .
N1 C1 N2 113.6(3) . .
N1 C1 H1 123.2 . .
N2 C1 H1 123.2 . .
N1 C2 C3 130.3(4) . .
N1 C2 C7 109.6(3) . .
C3 C2 C7 120.0(4) . .
C4 C3 C2 117.5(4) . .
C4 C3 H3 121.3 . .
C2 C3 H3 121.3 . .
C3 C4 C5 121.8(4) . .
C3 C4 H4 119.1 . .
C5 C4 H4 119.1 . .
C6 C5 C4 121.7(4) . .
C6 C5 H5 119.1 . .
C4 C5 H5 119.1 . .
C5 C6 C7 116.3(4) . .
C5 C6 H6 121.8 . .
C7 C6 H6 121.8 . .
C6 C7 N2 132.0(4) . .
C6 C7 C2 122.7(4) . .
N2 C7 C2 105.3(3) . .
N2 C8 C9 112.3(4) . .
N2 C8 H8A 109.1 . .
C9 C8 H8A 109.1 . .
N2 C8 H8B 109.1 . .
C9 C8 H8B 109.1 . .
H8A C8 H8B 107.9 . .
O1 C9 C8 107.8(3) . .
O1 C9 H9A 110.1 . .
C8 C9 H9A 110.1 . .
O1 C9 H9B 110.1 . .
C8 C9 H9B 110.1 . .
H9A C9 H9B 108.5 . .
C14 C10 O1 124.2(4) . .
C14 C10 C11 121.3(4) . .
O1 C10 C11 114.4(4) . .
C12 C11 C10 122.5(4) . .
C12 C11 C11 119.3(5) . 3_667
C10 C11 C11 118.2(5) . 3_667
C13 C12 C11 119.9(5) . .
C13 C12 H12 120.1 . .
C11 C12 H12 120.1 . .
C12 C13 C14 122.3(5) . 3_667
C12 C13 H13 118.8 . .
C14 C13 H13 118.8 3_667 .
C10 C14 C13 118.9(5) . 3_667
C10 C14 H14 120.5 . .
C13 C14 H14 120.5 3_667 .
C16 C15 C17 120.7(4) . 3_587
C16 C15 H15 119.7 . .
C17 C15 H15 119.7 3_587 .
C15 C16 C17 119.2(3) . .
C15 C16 C18 120.8(4) . .
C17 C16 C18 119.9(4) . .
C15 C17 C16 120.2(4) 3_587 .
C15 C17 H17 119.9 3_587 .
C16 C17 H17 119.9 . .
O3 C18 O2 126.0(4) . .
O3 C18 C16 117.5(4) . .
O2 C18 C16 116.5(4) . .
C21 N3 C19 121.0(5) . .
C21 N3 C20 114.2(6) . .
C19 N3 C20 124.0(6) . .
N3 C19 H19A 109.5 . .
N3 C19 H19B 109.5 . .
H19A C19 H19B 109.5 . .
N3 C19 H19C 109.5 . .
H19A C19 H19C 109.5 . .
H19B C19 H19C 109.5 . .
N3 C20 H20A 109.5 . .
N3 C20 H20B 109.5 . .
H20A C20 H20B 109.5 . .
N3 C20 H20C 109.5 . .
H20A C20 H20C 109.5 . .
H20B C20 H20C 109.5 . .
O4 C21 N3 128.5(7) . .
O4 C21 H21 115.7 . .
N3 C21 H21 115.7 . .

loop_
_geom_bond_atom_site_label_1
_geom_bond_atom_site_label_2
_geom_bond_distance
_geom_bond_site_symmetry_2
Co1 O2 2.097(3) 3_577
Co1 O2 2.097(3) .
Co1 O1W 2.098(4) 3_577
Co1 O1W 2.098(4) .
Co1 N1 2.128(3) 3_577
Co1 N1 2.128(3) .
O1 C10 1.362(5) .
O1 C9 1.409(5) .
O2 C18 1.252(5) .
O3 C18 1.239(5) .
O1W H1WA 0.8201 .
O1W H1WB 0.74(6) .
N1 C1 1.303(5) .
N1 C2 1.374(5) .
N2 C1 1.343(4) .
N2 C7 1.375(5) .
N2 C8 1.458(5) .
C1 H1 0.9300 .
C2 C3 1.382(5) .
C2 C7 1.389(5) .
C3 C4 1.358(6) .
C3 H3 0.9300 .
C4 C5 1.389(6) .
C4 H4 0.9300 .
C5 C6 1.365(6) .
C5 H5 0.9300 .
C6 C7 1.371(5) .
C6 H6 0.9300 .
C8 C9 1.497(6) .
C8 H8A 0.9700 .
C8 H8B 0.9700 .
C9 H9A 0.9700 .
C9 H9B 0.9700 .
C10 C14 1.361(6) .
C10 C11 1.411(6) .
C11 C12 1.404(6) .
C11 C11 1.414(9) 3_667
C12 C13 1.347(6) .
C12 H12 0.9300 .
C13 C14 1.390(7) 3_667
C13 H13 0.9300 .
C14 C13 1.390(7) 3_667
C14 H14 0.9300 .
C15 C16 1.369(6) .
C15 C17 1.380(5) 3_587
C15 H15 0.9300 .
C16 C17 1.385(5) .
C16 C18 1.512(5) .
C17 C15 1.380(5) 3_587
C17 H17 0.9300 .
O4 C21 1.180(7) .
N3 C21 1.285(8) .
N3 C19 1.444(7) .
N3 C20 1.497(9) .
C19 H19A 0.9600 .
C19 H19B 0.9600 .
C19 H19C 0.9600 .
C20 H20A 0.9600 .
C20 H20B 0.9600 .
C20 H20C 0.9600 .
C21 H21 0.9300 .

loop_
_geom_hbond_atom_site_label_D
_geom_hbond_atom_site_label_H
_geom_hbond_atom_site_label_A
_geom_hbond_distance_DH
_geom_hbond_distance_HA
_geom_hbond_distance_DA
_geom_hbond_angle_DHA
_geom_hbond_site_symmetry_A
O1W H1WA O3 0.82 1.90 2.635(4) 148.4 3_577
O1W H1WB O4 0.74(6) 2.00(6) 2.700(6) 158(7) 3_677

loop_
_geom_torsion_atom_site_label_1
_geom_torsion_atom_site_label_2
_geom_torsion_atom_site_label_3
_geom_torsion_atom_site_label_4
_geom_torsion
_geom_torsion_site_symmetry_1
_geom_torsion_site_symmetry_4
O2 Co1 O2 C18 -60(100) 3_577 .
O1W Co1 O2 C18 18.0(3) 3_577 .
O1W Co1 O2 C18 -162.0(3) . .
N1 Co1 O2 C18 -70.5(3) 3_577 .
N1 Co1 O2 C18 109.5(3) . .
O2 Co1 N1 C1 34.3(3) 3_577 .
O2 Co1 N1 C1 -145.7(3) . .
O1W Co1 N1 C1 -53.8(3) 3_577 .
O1W Co1 N1 C1 126.2(3) . .
N1 Co1 N1 C1 38(100) 3_577 .
O2 Co1 N1 C2 -138.7(3) 3_577 .
O2 Co1 N1 C2 41.3(3) . .
O1W Co1 N1 C2 133.2(3) 3_577 .
O1W Co1 N1 C2 -46.8(3) . .
N1 Co1 N1 C2 -135(100) 3_577 .
C2 N1 C1 N2 0.0(5) . .
Co1 N1 C1 N2 -174.5(2) . .
C7 N2 C1 N1 0.0(5) . .
C8 N2 C1 N1 174.1(4) . .
C1 N1 C2 C3 -179.7(4) . .
Co1 N1 C2 C3 -5.7(6) . .
C1 N1 C2 C7 0.0(4) . .
Co1 N1 C2 C7 174.0(3) . .
N1 C2 C3 C4 -180.0 . .
C7 C2 C3 C4 0.3(6) . .
C2 C3 C4 C5 0.0(7) . .
C3 C4 C5 C6 0.5(8) . .
C4 C5 C6 C7 -1.2(7) . .
C5 C6 C7 N2 -179.6(4) . .
C5 C6 C7 C2 1.5(6) . .
C1 N2 C7 C6 -179.0(4) . .
C8 N2 C7 C6 7.1(7) . .
C1 N2 C7 C2 0.1(4) . .
C8 N2 C7 C2 -173.8(4) . .
N1 C2 C7 C6 179.1(4) . .
C3 C2 C7 C6 -1.1(6) . .
N1 C2 C7 N2 -0.1(4) . .
C3 C2 C7 N2 179.7(4) . .
C1 N2 C8 C9 -86.0(5) . .
C7 N2 C8 C9 86.9(5) . .
C10 O1 C9 C8 172.1(4) . .
N2 C8 C9 O1 -71.9(4) . .
C9 O1 C10 C14 -1.8(7) . .
C9 O1 C10 C11 179.0(4) . .
C14 C10 C11 C12 178.2(5) . .
O1 C10 C11 C12 -2.6(7) . .
C14 C10 C11 C11 -2.2(8) . 3_667
O1 C10 C11 C11 177.0(5) . 3_667
C10 C11 C12 C13 178.2(5) . .
C11 C11 C12 C13 -1.4(9) 3_667 .
C11 C12 C13 C14 1.5(9) . 3_667
O1 C10 C14 C13 -176.9(5) . 3_667
C11 C10 C14 C13 2.2(8) . 3_667
C17 C15 C16 C17 -0.5(6) 3_587 .
C17 C15 C16 C18 -177.5(3) 3_587 .
C15 C16 C17 C15 0.5(6) . 3_587
C18 C16 C17 C15 177.6(3) . 3_587
Co1 O2 C18 O3 -33.0(5) . .
Co1 O2 C18 C16 145.9(3) . .
C15 C16 C18 O3 176.1(4) . .
C17 C16 C18 O3 -1.0(5) . .
C15 C16 C18 O2 -2.9(5) . .
C17 C16 C18 O2 -180.0 . .
C19 N3 C21 O4 -179.0(8) . .
C20 N3 C21 O4 10.4(12) . .
